data_9004608
loop_
_publ_author_name
'Huminicki, D. M. C.'
'Hawthorne, F. C.'

_publ_section_title
;
 Refinement of the crystal structure of vayrynenite
;
_journal_name_full 'The Canadian Mineralogist'
_journal_page_first 1425
_journal_page_last 1432
_journal_paper_doi 10.2113/gscanmin.38.6.1425
_journal_volume 38
_journal_year 2000
_chemical_formula_sum 'Be F0.08 Fe0.226 H0.92 Mn0.774 O4.92 P0.988'
_chemical_name_mineral Vayrynenite
_space_group_IT_number 14
_symmetry_space_group_name_Hall '-P 2yab'
_symmetry_space_group_name_H-M 'P 1 21/a 1'
_cell_angle_alpha 90
_cell_angle_beta 102.798
_cell_angle_gamma 90
_cell_length_a 5.4044
_cell_length_b 14.5145
_cell_length_c 4.7052
_cell_formula_units_Z 4
_cell_volume 359.917
_database_code_amcsd 0005701
_exptl_crystal_density_diffrn 3.247
_cod_original_formula_sum '(Mn.774 Fe.226) P.988 Be O4.92 F.08 H.92'
_cod_database_code 9004608

loop_
_space_group_symop_operation_xyz
x,y,z
1/2+x,1/2-y,z
1/2-x,1/2+y,-z
-x,-y,-z

loop_
_atom_site_aniso_label
_atom_site_aniso_U_11
_atom_site_aniso_U_22
_atom_site_aniso_U_33
_atom_site_aniso_U_12
_atom_site_aniso_U_13
_atom_site_aniso_U_23
Mn 0.00640 0.00820 0.01020 0.00040 0.00100 -0.00090
Fe 0.00640 0.00820 0.01020 0.00040 0.00100 -0.00090
P 0.00620 0.00590 0.00620 0.00000 0.00080 -0.00020
Be 0.00850 0.00890 0.00870 -0.00020 0.00230 0.00020
O(1) 0.00790 0.00990 0.01080 0.00080 0.00060 0.00320
O(2) 0.00780 0.00750 0.01120 -0.00070 0.00380 0.00020
O(3) 0.01040 0.00780 0.00870 -0.00320 0.00230 -0.00070
O(4) 0.01010 0.00930 0.00780 -0.00020 0.00070 -0.00230
O(5) 0.00760 0.01060 0.00750 -0.00040 0.00130 0.00050
F(5) 0.00760 0.01060 0.00750 -0.00040 0.00130 0.00050

loop_
_atom_site_label
_atom_site_fract_x
_atom_site_fract_y
_atom_site_fract_z
_atom_site_occupancy
_atom_site_U_iso_or_equiv
Mn 0.24887 0.43928 0.93894 0.77400 0.00840
Fe 0.24887 0.43928 0.93894 0.22600 0.00840
P 0.19518 0.10456 0.54042 0.98800 0.00620
Be 0.43690 0.26250 0.78110 1.00000 0.00870
O(1) 0.36580 0.03931 0.75480 1.00000 0.00980
O(2) 0.46080 0.36598 0.65910 1.00000 0.00860
O(3) 0.34400 0.19313 0.51010 1.00000 0.00900
O(4) 0.10450 0.05938 0.24410 1.00000 0.00930
O(5) 0.21220 0.27691 0.96910 0.92000 0.00860
F(5) 0.21220 0.27691 0.96910 0.08000 0.00860
H 0.25600 0.25200 1.16800 0.92000 0.03400

loop_
_cod_related_entry_id
_cod_related_entry_database
_cod_related_entry_code
1 AMCSD 0005701
